data_7031201
loop_
_publ_author_name
'Singh, Ved Vati'
'Kumar, Umesh'
'Tripathi, Sandeep Nath'
'Singh, Ajai Kumar'

_publ_section_title
;
 Shape dependent catalytic activity of nanoflowers and nanospheres of Pd4S
 generated via one pot synthesis and grafted on graphene oxide for Suzuki
 coupling.
;
_journal_issue 33
_journal_name_full 'Dalton transactions (Cambridge, England : 2003)'
_journal_page_first 12555
_journal_page_last 12563
_journal_paper_doi 10.1039/c4dt01396d
_journal_volume 43
_journal_year 2014
_chemical_formula_moiety 'C9 H13 Cl2 N Pd S'
_chemical_formula_sum 'C9 H13 Cl2 N Pd S'
_chemical_formula_weight 344.57
_chemical_name_systematic
;
 ?
;
_space_group_IT_number 14
_symmetry_cell_setting monoclinic
_symmetry_space_group_name_Hall '-P 2ybc'
_symmetry_space_group_name_H-M 'P 1 21/c 1'
_atom_sites_solution_hydrogens geom
_atom_sites_solution_primary direct
_atom_sites_solution_secondary difmap
_audit_creation_method SHELXL-97
_cell_angle_alpha 90.00
_cell_angle_beta 108.956(3)
_cell_angle_gamma 90.00
_cell_formula_units_Z 4
_cell_length_a 10.6716(18)
_cell_length_b 13.846(2)
_cell_length_c 8.2794(14)
_cell_measurement_temperature 298(2)
_cell_volume 1157.0(3)
_computing_structure_refinement 'SHELXL-97 (Sheldrick, 2008)'
_diffrn_ambient_temperature 298(2)
_diffrn_measured_fraction_theta_full 0.999
_diffrn_measured_fraction_theta_max 0.999
_diffrn_radiation_monochromator graphite
_diffrn_radiation_source 'fine-focus sealed tube'
_diffrn_radiation_type MoK\a
_diffrn_radiation_wavelength 0.71073
_diffrn_reflns_av_R_equivalents 0.0323
_diffrn_reflns_av_sigmaI/netI 0.0249
_diffrn_reflns_limit_h_max 12
_diffrn_reflns_limit_h_min -12
_diffrn_reflns_limit_k_max 16
_diffrn_reflns_limit_k_min -16
_diffrn_reflns_limit_l_max 9
_diffrn_reflns_limit_l_min -9
_diffrn_reflns_number 10640
_diffrn_reflns_theta_full 25.00
_diffrn_reflns_theta_max 25.00
_diffrn_reflns_theta_min 2.02
_exptl_absorpt_coefficient_mu 2.205
_exptl_absorpt_correction_T_max 0.6086
_exptl_absorpt_correction_T_min 0.5672
_exptl_absorpt_correction_type multi-scan
_exptl_absorpt_process_details '(SADABS; Sheldrick, 1996)'
_exptl_crystal_colour orange
_exptl_crystal_density_diffrn 1.978
_exptl_crystal_density_method 'not measured'
_exptl_crystal_description block
_exptl_crystal_F_000 680
_exptl_crystal_size_max 0.29
_exptl_crystal_size_mid 0.27
_exptl_crystal_size_min 0.25
_refine_diff_density_max 0.417
_refine_diff_density_min -0.335
_refine_diff_density_rms 0.063
_refine_ls_extinction_method none
_refine_ls_goodness_of_fit_ref 1.060
_refine_ls_hydrogen_treatment constr
_refine_ls_matrix_type full
_refine_ls_number_parameters 127
_refine_ls_number_reflns 2040
_refine_ls_number_restraints 0
_refine_ls_restrained_S_all 1.060
_refine_ls_R_factor_all 0.0207
_refine_ls_R_factor_gt 0.0198
_refine_ls_shift/su_max 0.001
_refine_ls_shift/su_mean 0.000
_refine_ls_structure_factor_coef Fsqd
_refine_ls_weighting_details 'calc w=1/[\s^2^(Fo^2^)+(0.0158P)^2^+0.8845P] where P=(Fo^2^+2Fc^2^)/3'
_refine_ls_weighting_scheme calc
_refine_ls_wR_factor_gt 0.0486
_refine_ls_wR_factor_ref 0.0490
_reflns_number_gt 1958
_reflns_number_total 2040
_reflns_threshold_expression >2\s(I)
_cod_data_source_file c4dt01396d2.cif
_cod_data_source_block complex1
_cod_depositor_comments 'Adding full bibliography for 7031201.cif.'
_cod_original_sg_symbol_H-M 'P 21/c'
_cod_database_code 7031201

loop_
_symmetry_equiv_pos_as_xyz
'x, y, z'
'-x, y+1/2, -z+1/2'
'-x, -y, -z'
'x, -y-1/2, z-1/2'

loop_
_atom_site_label
_atom_site_type_symbol
_atom_site_fract_x
_atom_site_fract_y
_atom_site_fract_z
_atom_site_U_iso_or_equiv
_atom_site_adp_type
_atom_site_occupancy
_atom_site_symmetry_multiplicity
_atom_site_calc_flag
_atom_site_refinement_flags
C1 C 1.0269(3) 0.8832(2) 0.2717(4) 0.0546(8) Uani 1 1 d .
H1 H 1.0368 0.9473 0.2445 0.065 Uiso 1 1 calc R
C2 C 1.1256(3) 0.8173(3) 0.2822(5) 0.0675(10) Uani 1 1 d .
H2 H 1.2025 0.8372 0.2624 0.081 Uiso 1 1 calc R
C3 C 1.1119(3) 0.7224(3) 0.3215(4) 0.0591(8) Uani 1 1 d .
H3 H 1.1792 0.6782 0.3288 0.071 Uiso 1 1 calc R
C4 C 0.9986(3) 0.6938(2) 0.3498(4) 0.0530(7) Uani 1 1 d .
H4 H 0.9893 0.6297 0.3776 0.064 Uiso 1 1 calc R
C5 C 0.8977(3) 0.7582(2) 0.3379(4) 0.0451(6) Uani 1 1 d .
H5 H 0.8198 0.7375 0.3542 0.054 Uiso 1 1 calc R
C6 C 0.9133(2) 0.85359(18) 0.3017(3) 0.0366(6) Uani 1 1 d .
C7 C 0.7528(3) 0.9310(2) 0.4799(3) 0.0466(7) Uani 1 1 d .
H7A H 0.8330 0.9116 0.5693 0.056 Uiso 1 1 calc R
H7B H 0.7275 0.9937 0.5116 0.056 Uiso 1 1 calc R
C8 C 0.6455(3) 0.8603(2) 0.4785(3) 0.0437(6) Uani 1 1 d .
H8A H 0.6706 0.7968 0.4498 0.052 Uiso 1 1 calc R
H8B H 0.6391 0.8566 0.5926 0.052 Uiso 1 1 calc R
C9 C 0.5121(3) 0.8852(2) 0.3561(3) 0.0411(6) Uani 1 1 d .
H9A H 0.4447 0.8531 0.3919 0.049 Uiso 1 1 calc R
H9B H 0.4985 0.9543 0.3604 0.049 Uiso 1 1 calc R
Cl1 Cl 0.45000(6) 0.86648(5) -0.19952(8) 0.03903(15) Uani 1 1 d .
Cl2 Cl 0.74886(7) 0.97251(5) -0.09426(8) 0.04292(16) Uani 1 1 d .
N1 N 0.4953(2) 0.85730(15) 0.1781(3) 0.0356(5) Uani 1 1 d .
H1A H 0.4122 0.8738 0.1151 0.043 Uiso 1 1 calc R
H1B H 0.4994 0.7924 0.1760 0.043 Uiso 1 1 calc R
Pd1 Pd 0.618073(17) 0.908144(12) 0.05208(2) 0.02879(8) Uani 1 1 d .
S1 S 0.79274(6) 0.94581(5) 0.28601(8) 0.03708(15) Uani 1 1 d .

loop_
_atom_site_aniso_label
_atom_site_aniso_U_11
_atom_site_aniso_U_22
_atom_site_aniso_U_33
_atom_site_aniso_U_23
_atom_site_aniso_U_13
_atom_site_aniso_U_12
C1 0.0398(16) 0.0502(17) 0.071(2) 0.0085(16) 0.0141(15) -0.0071(14)
C2 0.0333(17) 0.080(2) 0.090(3) 0.009(2) 0.0215(17) -0.0017(16)
C3 0.0399(17) 0.067(2) 0.066(2) 0.0046(17) 0.0116(15) 0.0143(15)
C4 0.0534(18) 0.0415(16) 0.0637(19) 0.0037(14) 0.0186(15) 0.0045(14)
C5 0.0404(15) 0.0415(15) 0.0566(17) -0.0001(13) 0.0201(13) -0.0025(12)
C6 0.0311(13) 0.0382(14) 0.0364(14) -0.0025(11) 0.0054(11) -0.0014(11)
C7 0.0525(17) 0.0510(16) 0.0350(14) -0.0072(12) 0.0123(13) -0.0002(14)
C8 0.0530(17) 0.0469(16) 0.0334(14) 0.0016(12) 0.0172(13) -0.0001(13)
C9 0.0477(16) 0.0419(14) 0.0400(14) 0.0000(12) 0.0230(13) 0.0013(12)
Cl1 0.0408(3) 0.0371(3) 0.0367(3) -0.0042(3) 0.0093(3) 0.0014(3)
Cl2 0.0399(4) 0.0517(4) 0.0430(4) 0.0066(3) 0.0215(3) 0.0018(3)
N1 0.0376(12) 0.0337(11) 0.0362(11) 0.0025(9) 0.0128(9) -0.0024(9)
Pd1 0.03227(12) 0.02567(12) 0.03015(12) 0.00057(7) 0.01248(9) 0.00218(7)
S1 0.0396(4) 0.0323(3) 0.0380(3) -0.0030(3) 0.0107(3) -0.0025(3)

loop_
_atom_type_symbol
_atom_type_description
_atom_type_scat_dispersion_real
_atom_type_scat_dispersion_imag
_atom_type_scat_source
C C 0.0033 0.0016 'International Tables Vol C Tables 4.2.6.8 and 6.1.1.4'
H H 0.0000 0.0000 'International Tables Vol C Tables 4.2.6.8 and 6.1.1.4'
N N 0.0061 0.0033 'International Tables Vol C Tables 4.2.6.8 and 6.1.1.4'
Cl Cl 0.1484 0.1585 'International Tables Vol C Tables 4.2.6.8 and 6.1.1.4'
S S 0.1246 0.1234 'International Tables Vol C Tables 4.2.6.8 and 6.1.1.4'
Pd Pd -0.9988 1.0072 'International Tables Vol C Tables 4.2.6.8 and 6.1.1.4'

loop_
_geom_angle_atom_site_label_1
_geom_angle_atom_site_label_2
_geom_angle_atom_site_label_3
_geom_angle
C2 C1 C6 119.5(3)
C2 C1 H1 120.2
C6 C1 H1 120.2
C3 C2 C1 120.8(3)
C3 C2 H2 119.6
C1 C2 H2 119.6
C4 C3 C2 119.2(3)
C4 C3 H3 120.4
C2 C3 H3 120.4
C3 C4 C5 121.0(3)
C3 C4 H4 119.5
C5 C4 H4 119.5
C6 C5 C4 119.4(3)
C6 C5 H5 120.3
C4 C5 H5 120.3
C5 C6 C1 120.0(3)
C5 C6 S1 124.5(2)
C1 C6 S1 115.5(2)
C8 C7 S1 117.86(19)
C8 C7 H7A 107.8
S1 C7 H7A 107.8
C8 C7 H7B 107.8
S1 C7 H7B 107.8
H7A C7 H7B 107.2
C9 C8 C7 114.2(2)
C9 C8 H8A 108.7
C7 C8 H8A 108.7
C9 C8 H8B 108.7
C7 C8 H8B 108.7
H8A C8 H8B 107.6
N1 C9 C8 113.4(2)
N1 C9 H9A 108.9
C8 C9 H9A 108.9
N1 C9 H9B 108.9
C8 C9 H9B 108.9
H9A C9 H9B 107.7
C9 N1 Pd1 121.89(16)
C9 N1 H1A 106.9
Pd1 N1 H1A 106.9
C9 N1 H1B 106.9
Pd1 N1 H1B 106.9
H1A N1 H1B 106.7
N1 Pd1 S1 97.37(6)
N1 Pd1 Cl2 176.91(6)
S1 Pd1 Cl2 83.69(3)
N1 Pd1 Cl1 86.36(6)
S1 Pd1 Cl1 175.58(2)
Cl2 Pd1 Cl1 92.71(3)
C6 S1 C7 103.13(13)
C6 S1 Pd1 105.67(8)
C7 S1 Pd1 111.59(10)

loop_
_geom_bond_atom_site_label_1
_geom_bond_atom_site_label_2
_geom_bond_distance
C1 C2 1.374(5)
C1 C6 1.377(4)
C1 H1 0.9300
C2 C3 1.372(5)
C2 H2 0.9300
C3 C4 1.364(4)
C3 H3 0.9300
C4 C5 1.377(4)
C4 H4 0.9300
C5 C6 1.376(4)
C5 H5 0.9300
C6 S1 1.787(3)
C7 C8 1.504(4)
C7 S1 1.801(3)
C7 H7A 0.9700
C7 H7B 0.9700
C8 C9 1.495(4)
C8 H8A 0.9700
C8 H8B 0.9700
C9 N1 1.477(3)
C9 H9A 0.9700
C9 H9B 0.9700
Cl1 Pd1 2.3370(7)
Cl2 Pd1 2.3041(7)
N1 Pd1 2.047(2)
N1 H1A 0.9000
N1 H1B 0.9000
Pd1 S1 2.2698(7)

loop_
_geom_torsion_atom_site_label_1
_geom_torsion_atom_site_label_2
_geom_torsion_atom_site_label_3
_geom_torsion_atom_site_label_4
_geom_torsion
C6 C1 C2 C3 0.3(6)
C1 C2 C3 C4 0.2(6)
C2 C3 C4 C5 0.6(5)
C3 C4 C5 C6 -1.9(5)
C4 C5 C6 C1 2.3(4)
C4 C5 C6 S1 -178.8(2)
C2 C1 C6 C5 -1.5(5)
C2 C1 C6 S1 179.5(3)
S1 C7 C8 C9 -62.4(3)
C7 C8 C9 N1 80.4(3)
C8 C9 N1 Pd1 -58.2(3)
C9 N1 Pd1 S1 22.28(19)
C9 N1 Pd1 Cl2 -87.4(12)
C9 N1 Pd1 Cl1 -160.11(19)
C5 C6 S1 C7 50.3(3)
C1 C6 S1 C7 -130.8(2)
C5 C6 S1 Pd1 -66.9(2)
C1 C6 S1 Pd1 112.0(2)
C8 C7 S1 C6 -87.2(2)
C8 C7 S1 Pd1 25.8(3)
N1 Pd1 S1 C6 105.03(11)
Cl2 Pd1 S1 C6 -77.90(9)
Cl1 Pd1 S1 C6 -42.3(3)
N1 Pd1 S1 C7 -6.36(13)
Cl2 Pd1 S1 C7 170.71(11)
Cl1 Pd1 S1 C7 -153.7(3)
